data_4328701
loop_
_publ_author_name
'Jian Wu'
'Daniel J. MacDonald'
'Rodolphe Cl\'erac'
'Ie-Rang Jeon'
'Michael Jennings'
'Alan J. Lough'
'James Britten'
'Craig Robertson'
'Paul A. Dube'
'Kathryn E. Preuss'

_publ_section_title
;
 Metal Complexes of Bridging Neutral Radical Ligands: pymDTDA and pymDSDA
;
_journal_name_full 'Inorganic Chemistry'
_journal_page_first 3827
_journal_page_last 3839
_journal_paper_doi 10.1021/ic3000284
_journal_volume 51
_journal_year 2012
_chemical_formula_moiety 'C25 H7 F24 N4 Ni2 O8 Se2'
_chemical_formula_sum 'C25 H7 F24 N4 Ni2 O8 Se2'
_chemical_formula_weight 1222.69
_chemical_name_systematic
; 
 ? 
;
_space_group_IT_number 2
_symmetry_cell_setting triclinic
_symmetry_space_group_name_Hall '-P 1'
_symmetry_space_group_name_H-M 'P -1'
_atom_sites_solution_hydrogens geom
_atom_sites_solution_primary direct
_atom_sites_solution_secondary difmap
_audit_creation_method SHELXL-97
_cell_angle_alpha 67.20(3)
_cell_angle_beta 70.41(3)
_cell_angle_gamma 85.75(3)
_cell_formula_units_Z 2
_cell_length_a 10.620(2)
_cell_length_b 14.630(3)
_cell_length_c 14.893(3)
_cell_measurement_reflns_used 31936
_cell_measurement_temperature 150(2)
_cell_measurement_theta_max 27.48
_cell_measurement_theta_min 2.55
_cell_volume 2005.5(9)
_computing_cell_refinement 'Denzo-SMN (Otwinowski & Minor, 1997)'
_computing_data_collection 'Collect (Nonius B.V., 1997-2002)'
_computing_data_reduction Denzo-SMN
_computing_molecular_graphics 'PLATON (Spek, 2009)'
_computing_publication_material 'SHELXTL V6.1'
_computing_structure_refinement 'SHELXTL V6.1 (Sheldrick, 2008)'
_computing_structure_solution 'SHELXS-97 (Sheldrick, 2008)'
_diffrn_ambient_temperature 150(2)
_diffrn_detector_area_resol_mean 9
_diffrn_measured_fraction_theta_full 0.999
_diffrn_measured_fraction_theta_max 0.999
_diffrn_measurement_device_type 'Nonius KappaCCD'
_diffrn_measurement_method '\f scans and \w scans with \k offsets'
_diffrn_radiation_monochromator graphite
_diffrn_radiation_source 'fine-focus sealed tube'
_diffrn_radiation_type MoK\a
_diffrn_radiation_wavelength 0.71073
_diffrn_reflns_av_R_equivalents 0.0757
_diffrn_reflns_av_sigmaI/netI 0.0604
_diffrn_reflns_limit_h_max 12
_diffrn_reflns_limit_h_min -12
_diffrn_reflns_limit_k_max 17
_diffrn_reflns_limit_k_min -17
_diffrn_reflns_limit_l_max 17
_diffrn_reflns_limit_l_min -17
_diffrn_reflns_number 30490
_diffrn_reflns_theta_full 25.03
_diffrn_reflns_theta_max 25.03
_diffrn_reflns_theta_min 2.57
_exptl_absorpt_coefficient_mu 2.915
_exptl_absorpt_correction_T_max 0.599
_exptl_absorpt_correction_T_min 0.489
_exptl_absorpt_correction_type multi-scan
_exptl_absorpt_process_details
;
multi-scan from symmetry-related measurements 
 Sortav (Blessing 1995)
;
_exptl_crystal_colour purple
_exptl_crystal_density_diffrn 2.025
_exptl_crystal_description block
_exptl_crystal_F_000 1178
_exptl_crystal_size_max 0.30
_exptl_crystal_size_mid 0.26
_exptl_crystal_size_min 0.18
_refine_diff_density_max 1.345
_refine_diff_density_min -1.069
_refine_diff_density_rms 0.116
_refine_ls_extinction_method none
_refine_ls_goodness_of_fit_ref 1.034
_refine_ls_hydrogen_treatment constr
_refine_ls_matrix_type full
_refine_ls_number_parameters 586
_refine_ls_number_reflns 7088
_refine_ls_number_restraints 209
_refine_ls_restrained_S_all 1.023
_refine_ls_R_factor_all 0.0969
_refine_ls_R_factor_gt 0.0598
_refine_ls_shift/su_max 0.001
_refine_ls_shift/su_mean 0.000
_refine_ls_structure_factor_coef Fsqd
_refine_ls_weighting_details 'calc w=1/[\s^2^(Fo^2^)+(0.0960P)^2^+3.3240P] where P=(Fo^2^+2Fc^2^)/3'
_refine_ls_weighting_scheme calc
_refine_ls_wR_factor_gt 0.1559
_refine_ls_wR_factor_ref 0.1773
_reflns_number_gt 4754
_reflns_number_total 7088
_reflns_threshold_expression I>2\s(I)
_cod_data_source_file ic3000284_si_001_03.cif
_cod_data_source_block 2b
_cod_original_cell_volume 2005.5(7)
_cod_database_code 4328701

loop_
_symmetry_equiv_pos_as_xyz
'x, y, z'
'-x, -y, -z'

loop_
_atom_site_label
_atom_site_type_symbol
_atom_site_fract_x
_atom_site_fract_y
_atom_site_fract_z
_atom_site_U_iso_or_equiv
_atom_site_adp_type
_atom_site_occupancy
_atom_site_symmetry_multiplicity
_atom_site_calc_flag
_atom_site_refinement_flags
Ni1 Ni 0.45918(8) 0.26900(6) 1.10424(6) 0.0376(2) Uani 1 1 d U
Ni2 Ni 0.62128(8) 0.25452(6) 0.71238(7) 0.0433(2) Uani 1 1 d U
N1 N 0.4288(5) 0.1822(4) 1.0280(4) 0.0413(12) Uani 1 1 d U
Se1 Se 0.34728(8) 0.06080(5) 1.08046(6) 0.0583(3) Uani 1 1 d U
Se2 Se 0.39241(9) 0.06544(5) 0.91392(6) 0.0608(3) Uani 1 1 d U
N2 N 0.4852(5) 0.1823(4) 0.8605(4) 0.0457(12) Uani 1 1 d U
C1 C 0.4892(6) 0.2191(5) 0.9273(5) 0.0418(14) Uani 1 1 d U
C2 C 0.5719(6) 0.3124(4) 0.8846(5) 0.0392(13) Uani 1 1 d U
N4 N 0.6392(5) 0.3488(4) 0.7843(4) 0.0384(11) Uani 1 1 d U
C5 C 0.7203(6) 0.4379(4) 0.7489(5) 0.0382(14) Uani 1 1 d U
H5A H 0.7777 0.4647 0.6790 0.046 Uiso 1 1 calc R
C4 C 0.7184(6) 0.4810(5) 0.8057(6) 0.0501(16) Uani 1 1 d U
H4A H 0.7631 0.5451 0.7751 0.060 Uiso 1 1 calc R
C3 C 0.6510(5) 0.4391(3) 0.9180(4) 0.0286(12) Uani 1 1 d U
H3A H 0.6597 0.4680 0.9629 0.034 Uiso 1 1 calc R
N3 N 0.5740(5) 0.3533(4) 0.9510(4) 0.0393(11) Uani 1 1 d U
O21 O 0.3357(5) 0.1787(3) 1.2418(3) 0.0479(10) Uani 1 1 d U
C22 C 0.2112(7) 0.1771(5) 1.2699(5) 0.0461(15) Uani 1 1 d U
C23 C 0.1314(7) 0.2398(5) 1.2169(5) 0.0493(16) Uani 1 1 d U
H23A H 0.0371 0.2262 1.2454 0.059 Uiso 1 1 calc R
C24 C 0.1829(6) 0.3201(5) 1.1257(5) 0.0387(13) Uani 1 1 d U
O25 O 0.3037(4) 0.3491(3) 1.0760(3) 0.0383(9) Uani 1 1 d U
C26 C 0.1420(8) 0.0933(6) 1.3732(6) 0.067(2) Uani 1 1 d U
C27 C 0.0888(7) 0.3838(5) 1.0746(6) 0.0552(17) Uani 1 1 d U
F21 F 0.0094(5) 0.0971(5) 1.4072(4) 0.107(2) Uani 1 1 d U
F22 F 0.1675(6) 0.0062(4) 1.3679(4) 0.0980(17) Uani 1 1 d U
F23 F 0.1849(5) 0.0960(4) 1.4461(3) 0.0902(15) Uani 1 1 d U
F24 F 0.0984(6) 0.3713(5) 0.9892(5) 0.113(2) Uani 1 1 d U
F25 F -0.0385(5) 0.3625(4) 1.1289(5) 0.111(2) Uani 1 1 d U
F26 F 0.1171(5) 0.4778(3) 1.0435(6) 0.112(2) Uani 1 1 d U
O31 O 0.6141(5) 0.1855(3) 1.1265(4) 0.0483(11) Uani 1 1 d U
C32 C 0.6790(6) 0.1906(5) 1.1809(5) 0.0448(15) Uani 1 1 d U
C33 C 0.6672(7) 0.2584(5) 1.2281(5) 0.0487(16) Uani 1 1 d U
H33A H 0.7177 0.2502 1.2723 0.058 Uiso 1 1 calc R
C34 C 0.5858(6) 0.3361(5) 1.2131(5) 0.0427(14) Uani 1 1 d U
O35 O 0.5084(4) 0.3587(3) 1.1618(3) 0.0425(10) Uani 1 1 d U
C36 C 0.7848(8) 0.1147(6) 1.1931(7) 0.0599(18) Uani 1 1 d U
C37 C 0.5906(8) 0.4126(6) 1.2602(6) 0.0582(18) Uani 1 1 d U
F31 F 0.8958(5) 0.1498(4) 1.1097(5) 0.1030(18) Uani 1 1 d U
F32 F 0.7481(5) 0.0299(3) 1.1975(5) 0.0868(16) Uani 1 1 d U
F33 F 0.8236(5) 0.0986(4) 1.2722(4) 0.0856(15) Uani 1 1 d U
F34 F 0.6852(6) 0.3960(4) 1.3038(5) 0.1007(19) Uani 1 1 d U
F35 F 0.6097(5) 0.5045(3) 1.1904(4) 0.0722(12) Uani 1 1 d U
F36 F 0.4758(5) 0.4069(3) 1.3337(3) 0.0714(12) Uani 1 1 d U
O41 O 0.7610(5) 0.1711(3) 0.7697(4) 0.0546(12) Uani 1 1 d U
C42 C 0.8850(8) 0.1827(5) 0.7201(7) 0.0596(18) Uani 1 1 d U
C43 C 0.9486(7) 0.2440(5) 0.6187(7) 0.069(2) Uani 1 1 d U
H43A H 1.0429 0.2417 0.5914 0.083 Uiso 1 1 calc R
C44 C 0.8850(6) 0.3089(5) 0.5533(5) 0.0466(14) Uani 1 1 d U
O45 O 0.7627(5) 0.3273(4) 0.5771(4) 0.0553(12) Uani 1 1 d U
C46 C 0.9750(10) 0.1210(8) 0.7789(10) 0.101(3) Uani 1 1 d U
C47 C 0.9642(8) 0.3686(7) 0.4417(7) 0.0677(19) Uani 1 1 d U
F41 F 1.0871(7) 0.1480(5) 0.7529(7) 0.174(4) Uani 1 1 d U
F42 F 0.9566(6) 0.0264(4) 0.7944(6) 0.143(3) Uani 1 1 d U
F43 F 0.9192(11) 0.1090(11) 0.8792(8) 0.245(6) Uani 1 1 d U
F44 F 0.9111(5) 0.3580(5) 0.3783(4) 0.1045(19) Uani 1 1 d U
F45 F 0.9708(6) 0.4649(4) 0.4226(4) 0.0967(17) Uani 1 1 d U
F46 F 1.0917(4) 0.3436(4) 0.4128(4) 0.0906(16) Uani 1 1 d U
O51 O 0.5858(5) 0.1541(3) 0.6628(4) 0.0556(12) Uani 1 1 d U
C52 C 0.5124(7) 0.1682(5) 0.6094(5) 0.0464(15) Uani 1 1 d U
C53 C 0.4287(7) 0.2437(5) 0.5839(5) 0.0491(16) Uani 1 1 d U
H53A H 0.3787 0.2426 0.5421 0.059 Uiso 1 1 calc R
C54 C 0.4155(6) 0.3211(5) 0.6176(5) 0.0414(14) Uani 1 1 d U
O55 O 0.4805(4) 0.3390(3) 0.6663(4) 0.0472(11) Uani 1 1 d U
C56 C 0.5230(10) 0.0878(6) 0.5648(7) 0.067(2) Uani 1 1 d U
C57 C 0.3095(7) 0.3945(5) 0.5962(6) 0.0504(16) Uani 1 1 d U
F51 F 0.4275(7) 0.0891(4) 0.5252(5) 0.117(2) Uani 1 1 d U
F52 F 0.6376(6) 0.1023(4) 0.4889(4) 0.0929(16) Uani 1 1 d U
F53 F 0.5195(5) -0.0026(3) 0.6343(4) 0.0786(14) Uani 1 1 d U
F54 F 0.2083(5) 0.3790(4) 0.6824(4) 0.0878(15) Uani 1 1 d U
F55 F 0.3544(5) 0.4869(3) 0.5623(4) 0.0825(14) Uani 1 1 d U
F56 F 0.2572(5) 0.3875(4) 0.5302(4) 0.0876(16) Uani 1 1 d U

loop_
_atom_site_aniso_label
_atom_site_aniso_U_11
_atom_site_aniso_U_22
_atom_site_aniso_U_33
_atom_site_aniso_U_23
_atom_site_aniso_U_13
_atom_site_aniso_U_12
Ni1 0.0360(5) 0.0397(4) 0.0433(5) -0.0217(4) -0.0152(4) 0.0076(3)
Ni2 0.0493(5) 0.0472(5) 0.0468(5) -0.0280(4) -0.0235(4) 0.0156(4)
N1 0.041(3) 0.037(3) 0.049(3) -0.022(2) -0.012(2) -0.001(2)
Se1 0.0592(5) 0.0468(4) 0.0692(5) -0.0311(4) -0.0090(4) -0.0087(3)
Se2 0.0793(6) 0.0479(4) 0.0745(6) -0.0327(4) -0.0380(5) 0.0024(4)
N2 0.057(3) 0.041(3) 0.053(3) -0.025(2) -0.029(3) 0.007(2)
C1 0.040(4) 0.049(3) 0.047(3) -0.025(3) -0.021(3) 0.012(3)
C2 0.038(3) 0.042(3) 0.047(3) -0.025(3) -0.018(3) 0.011(2)
N4 0.033(3) 0.045(3) 0.045(3) -0.025(2) -0.015(2) 0.010(2)
C5 0.033(3) 0.024(3) 0.035(3) -0.005(2) 0.008(3) 0.009(2)
C4 0.036(4) 0.046(4) 0.056(4) -0.010(3) -0.009(3) -0.004(3)
C3 0.017(3) 0.017(2) 0.045(3) -0.013(2) 0.000(2) -0.0015(19)
N3 0.039(3) 0.044(3) 0.043(3) -0.024(2) -0.016(2) 0.007(2)
O21 0.051(3) 0.046(2) 0.044(3) -0.014(2) -0.019(2) 0.011(2)
C22 0.049(4) 0.046(3) 0.042(3) -0.016(3) -0.013(3) 0.001(3)
C23 0.038(4) 0.054(4) 0.048(4) -0.012(3) -0.011(3) -0.002(3)
C24 0.038(3) 0.045(3) 0.038(3) -0.019(3) -0.016(3) 0.004(3)
O25 0.035(2) 0.040(2) 0.041(2) -0.0165(19) -0.0138(19) 0.0048(17)
C26 0.063(5) 0.069(5) 0.047(4) -0.004(3) -0.014(4) 0.000(4)
C27 0.040(4) 0.058(4) 0.069(5) -0.020(4) -0.026(4) 0.008(3)
F21 0.054(3) 0.127(5) 0.071(3) 0.024(3) -0.006(2) -0.005(3)
F22 0.125(5) 0.055(3) 0.076(3) -0.001(2) -0.012(3) -0.014(3)
F23 0.092(4) 0.115(4) 0.045(3) -0.014(3) -0.019(3) 0.000(3)
F24 0.129(5) 0.148(5) 0.103(4) -0.057(4) -0.089(4) 0.056(4)
F25 0.041(3) 0.125(5) 0.110(4) 0.013(4) -0.025(3) 0.010(3)
F26 0.089(4) 0.050(3) 0.209(7) -0.022(3) -0.101(4) 0.018(2)
O31 0.051(3) 0.050(3) 0.059(3) -0.032(2) -0.027(2) 0.020(2)
C32 0.039(4) 0.046(3) 0.051(4) -0.021(3) -0.015(3) 0.006(3)
C33 0.049(4) 0.057(4) 0.054(4) -0.028(3) -0.028(3) 0.010(3)
C34 0.038(4) 0.049(3) 0.045(4) -0.024(3) -0.013(3) 0.005(3)
O35 0.044(3) 0.049(2) 0.047(3) -0.030(2) -0.019(2) 0.0124(19)
C36 0.059(5) 0.067(5) 0.078(5) -0.043(4) -0.039(4) 0.027(3)
C37 0.063(5) 0.069(4) 0.069(5) -0.046(4) -0.036(4) 0.020(4)
F31 0.062(3) 0.116(4) 0.109(4) -0.039(3) -0.015(3) 0.044(3)
F32 0.093(4) 0.068(3) 0.154(5) -0.068(3) -0.086(4) 0.045(2)
F33 0.100(4) 0.095(3) 0.109(4) -0.060(3) -0.077(3) 0.052(3)
F34 0.114(4) 0.122(4) 0.160(5) -0.113(4) -0.104(4) 0.065(3)
F35 0.087(3) 0.056(2) 0.085(3) -0.037(2) -0.029(3) -0.002(2)
F36 0.090(3) 0.080(3) 0.055(3) -0.042(2) -0.024(2) 0.026(2)
O41 0.065(3) 0.052(3) 0.064(3) -0.029(2) -0.038(3) 0.023(2)
C42 0.052(4) 0.044(4) 0.088(5) -0.016(4) -0.042(4) 0.005(3)
C43 0.042(4) 0.052(4) 0.106(5) -0.019(4) -0.031(4) 0.011(3)
C44 0.038(3) 0.051(4) 0.062(4) -0.031(3) -0.022(3) 0.009(3)
O45 0.056(3) 0.071(3) 0.046(3) -0.028(2) -0.024(2) 0.025(2)
C46 0.067(5) 0.075(5) 0.124(7) 0.014(6) -0.050(6) 0.012(5)
C47 0.044(4) 0.081(5) 0.078(5) -0.039(4) -0.013(4) 0.008(4)
F41 0.093(4) 0.107(5) 0.245(8) 0.071(5) -0.119(5) -0.033(4)
F42 0.077(4) 0.064(3) 0.214(7) 0.024(4) -0.051(4) 0.007(3)
F43 0.190(8) 0.436(17) 0.153(6) -0.115(9) -0.136(6) 0.161(10)
F44 0.068(3) 0.181(6) 0.063(3) -0.051(4) -0.011(3) -0.010(3)
F45 0.090(4) 0.069(3) 0.094(4) -0.018(3) -0.001(3) 0.009(3)
F46 0.045(3) 0.108(4) 0.100(4) -0.039(3) -0.004(3) 0.013(2)
O51 0.075(3) 0.053(3) 0.063(3) -0.038(2) -0.038(3) 0.026(2)
C52 0.056(4) 0.049(4) 0.041(4) -0.023(3) -0.019(3) 0.008(3)
C53 0.057(4) 0.052(4) 0.049(4) -0.023(3) -0.027(4) 0.008(3)
C54 0.042(4) 0.050(3) 0.032(3) -0.018(3) -0.011(3) 0.009(3)
O55 0.048(3) 0.052(3) 0.054(3) -0.030(2) -0.024(2) 0.017(2)
C56 0.100(6) 0.065(5) 0.064(5) -0.043(4) -0.047(4) 0.032(4)
C57 0.050(4) 0.056(4) 0.051(4) -0.026(3) -0.020(3) 0.009(3)
F51 0.180(5) 0.104(4) 0.171(6) -0.104(4) -0.136(5) 0.069(4)
F52 0.147(5) 0.081(3) 0.057(3) -0.047(3) -0.023(3) 0.031(3)
F53 0.117(4) 0.051(2) 0.088(3) -0.037(2) -0.049(3) 0.012(2)
F54 0.064(3) 0.105(4) 0.073(3) -0.029(3) -0.009(2) 0.037(3)
F55 0.078(3) 0.051(2) 0.120(4) -0.021(3) -0.053(3) 0.018(2)
F56 0.095(4) 0.112(4) 0.110(4) -0.073(3) -0.074(3) 0.056(3)

loop_
_atom_type_symbol
_atom_type_description
_atom_type_scat_dispersion_real
_atom_type_scat_dispersion_imag
_atom_type_scat_source
C C 0.0033 0.0016 'International Tables Vol C Tables 4.2.6.8 and 6.1.1.4'
H H 0.0000 0.0000 'International Tables Vol C Tables 4.2.6.8 and 6.1.1.4'
N N 0.0061 0.0033 'International Tables Vol C Tables 4.2.6.8 and 6.1.1.4'
O O 0.0106 0.0060 'International Tables Vol C Tables 4.2.6.8 and 6.1.1.4'
F F 0.0171 0.0103 'International Tables Vol C Tables 4.2.6.8 and 6.1.1.4'
Ni Ni 0.3393 1.1124 'International Tables Vol C Tables 4.2.6.8 and 6.1.1.4'
Se Se -0.0929 2.2259 'International Tables Vol C Tables 4.2.6.8 and 6.1.1.4'

loop_
_geom_angle_atom_site_label_1
_geom_angle_atom_site_label_2
_geom_angle_atom_site_label_3
_geom_angle
O35 Ni1 O21 93.67(19)
O35 Ni1 O31 90.71(17)
O21 Ni1 O31 90.88(19)
O35 Ni1 O25 92.47(16)
O21 Ni1 O25 90.01(18)
O31 Ni1 O25 176.64(17)
O35 Ni1 N3 94.59(18)
O21 Ni1 N3 171.41(19)
O31 Ni1 N3 91.4(2)
O25 Ni1 N3 87.29(18)
O35 Ni1 N1 172.96(19)
O21 Ni1 N1 93.0(2)
O31 Ni1 N1 86.90(19)
O25 Ni1 N1 89.82(18)
N3 Ni1 N1 78.86(19)
O51 Ni2 O55 91.76(18)
O51 Ni2 O45 91.6(2)
O55 Ni2 O45 91.58(19)
O51 Ni2 O41 91.94(19)
O55 Ni2 O41 175.37(18)
O45 Ni2 O41 91.1(2)
O51 Ni2 N2 93.1(2)
O55 Ni2 N2 91.5(2)
O45 Ni2 N2 174.35(19)
O41 Ni2 N2 85.5(2)
O51 Ni2 N4 172.1(2)
O55 Ni2 N4 88.44(18)
O45 Ni2 N4 96.3(2)
O41 Ni2 N4 87.51(18)
N2 Ni2 N4 79.1(2)
C1 N1 Se1 115.2(4)
C1 N1 Ni1 114.7(4)
Se1 N1 Ni1 129.8(3)
N1 Se1 Se2 90.43(18)
N2 Se2 Se1 90.19(17)
C1 N2 Se2 115.9(5)
C1 N2 Ni2 113.8(4)
Se2 N2 Ni2 128.9(3)
N2 C1 N1 127.8(6)
N2 C1 C2 116.3(6)
N1 C1 C2 116.0(5)
N4 C2 N3 125.2(6)
N4 C2 C1 117.5(5)
N3 C2 C1 117.3(6)
C2 N4 C5 114.4(5)
C2 N4 Ni2 112.5(4)
C5 N4 Ni2 132.7(4)
C4 C5 N4 122.3(6)
C4 C5 H5A 118.8
N4 C5 H5A 118.8
C5 C4 C3 123.8(6)
C5 C4 H4A 118.1
C3 C4 H4A 118.1
N3 C3 C4 112.6(5)
N3 C3 H3A 123.7
C4 C3 H3A 123.7
C2 N3 C3 121.1(5)
C2 N3 Ni1 113.1(4)
C3 N3 Ni1 125.8(4)
C22 O21 Ni1 124.9(4)
O21 C22 C23 127.9(6)
O21 C22 C26 113.8(6)
C23 C22 C26 118.3(6)
C24 C23 C22 123.1(6)
C24 C23 H23A 118.4
C22 C23 H23A 118.4
O25 C24 C23 127.7(6)
O25 C24 C27 112.9(6)
C23 C24 C27 119.3(6)
C24 O25 Ni1 124.3(4)
F22 C26 F23 106.9(7)
F22 C26 F21 107.5(7)
F23 C26 F21 106.3(7)
F22 C26 C22 111.3(7)
F23 C26 C22 110.9(7)
F21 C26 C22 113.6(7)
F26 C27 F25 109.9(7)
F26 C27 F24 104.0(7)
F25 C27 F24 103.1(6)
F26 C27 C24 113.0(6)
F25 C27 C24 114.9(6)
F24 C27 C24 110.9(6)
C32 O31 Ni1 124.0(4)
O31 C32 C33 127.5(6)
O31 C32 C36 114.6(6)
C33 C32 C36 117.9(6)
C34 C33 C32 122.7(6)
C34 C33 H33A 118.7
C32 C33 H33A 118.7
O35 C34 C33 129.4(6)
O35 C34 C37 112.0(5)
C33 C34 C37 118.5(6)
C34 O35 Ni1 123.2(4)
F32 C36 F33 108.5(7)
F32 C36 F31 106.8(6)
F33 C36 F31 105.2(6)
F32 C36 C32 112.7(6)
F33 C36 C32 114.6(6)
F31 C36 C32 108.4(6)
F36 C37 F35 107.2(6)
F36 C37 F34 106.5(6)
F35 C37 F34 108.9(7)
F36 C37 C34 109.9(6)
F35 C37 C34 111.6(6)
F34 C37 C34 112.3(6)
C42 O41 Ni2 123.6(5)
O41 C42 C43 127.8(7)
O41 C42 C46 116.2(8)
C43 C42 C46 116.0(8)
C42 C43 C44 124.9(7)
C42 C43 H43A 117.6
C44 C43 H43A 117.6
O45 C44 C43 126.9(7)
O45 C44 C47 112.9(6)
C43 C44 C47 120.2(7)
C44 O45 Ni2 125.2(5)
F41 C46 F42 114.2(10)
F41 C46 F43 106.8(12)
F42 C46 F43 96.2(10)
F41 C46 C42 119.8(9)
F42 C46 C42 108.6(9)
F43 C46 C42 108.3(9)
F44 C47 F45 107.3(8)
F44 C47 F46 106.1(7)
F45 C47 F46 106.0(6)
F44 C47 C44 112.0(6)
F45 C47 C44 111.4(6)
F46 C47 C44 113.6(7)
C52 O51 Ni2 123.0(4)
O51 C52 C53 130.2(6)
O51 C52 C56 112.1(6)
C53 C52 C56 117.7(6)
C52 C53 C54 122.1(6)
C52 C53 H53A 119.0
C54 C53 H53A 119.0
O55 C54 C53 127.9(6)
O55 C54 C57 113.8(5)
C53 C54 C57 118.4(6)
C54 O55 Ni2 124.3(4)
F52 C56 F53 107.2(6)
F52 C56 F51 106.3(7)
F53 C56 F51 107.6(7)
F52 C56 C52 109.6(7)
F53 C56 C52 112.4(6)
F51 C56 C52 113.3(6)
F55 C57 F56 107.8(6)
F55 C57 F54 106.1(6)
F56 C57 F54 105.8(6)
F55 C57 C54 112.5(6)
F56 C57 C54 114.3(5)
F54 C57 C54 109.8(6)

loop_
_geom_bond_atom_site_label_1
_geom_bond_atom_site_label_2
_geom_bond_distance
Ni1 O35 2.001(4)
Ni1 O21 2.005(5)
Ni1 O31 2.016(4)
Ni1 O25 2.019(4)
Ni1 N3 2.096(5)
Ni1 N1 2.105(5)
Ni2 O51 1.988(4)
Ni2 O55 1.998(4)
Ni2 O45 1.999(5)
Ni2 O41 2.048(5)
Ni2 N2 2.087(6)
Ni2 N4 2.100(5)
N1 C1 1.315(8)
N1 Se1 1.793(5)
Se1 Se2 2.3373(12)
Se2 N2 1.788(5)
N2 C1 1.313(8)
C1 C2 1.473(9)
C2 N4 1.322(8)
C2 N3 1.345(8)
N4 C5 1.431(8)
C5 C4 1.230(9)
C5 H5A 0.9500
C4 C3 1.467(9)
C4 H4A 0.9500
C3 N3 1.375(7)
C3 H3A 0.9500
O21 C22 1.245(8)
C22 C23 1.398(10)
C22 C26 1.524(10)
C23 C24 1.373(9)
C23 H23A 0.9500
C24 O25 1.255(7)
C24 C27 1.506(9)
C26 F22 1.310(10)
C26 F23 1.325(9)
C26 F21 1.333(9)
C27 F26 1.292(8)
C27 F25 1.309(8)
C27 F24 1.323(9)
O31 C32 1.251(7)
C32 C33 1.399(9)
C32 C36 1.525(9)
C33 C34 1.370(9)
C33 H33A 0.9500
C34 O35 1.246(7)
C34 C37 1.545(9)
C36 F32 1.299(8)
C36 F33 1.307(8)
C36 F31 1.344(10)
C37 F36 1.320(9)
C37 F35 1.322(9)
C37 F34 1.331(8)
O41 C42 1.262(9)
C42 C43 1.377(11)
C42 C46 1.523(11)
C43 C44 1.392(10)
C43 H43A 0.9500
C44 O45 1.265(7)
C44 C47 1.510(11)
C46 F41 1.169(11)
C46 F42 1.329(12)
C46 F43 1.353(14)
C47 F44 1.311(9)
C47 F45 1.327(9)
C47 F46 1.346(9)
O51 C52 1.244(8)
C52 C53 1.381(9)
C52 C56 1.540(9)
C53 C54 1.386(9)
C53 H53A 0.9500
C54 O55 1.257(7)
C54 C57 1.523(9)
C56 F52 1.317(10)
C56 F53 1.320(9)
C56 F51 1.330(9)
C57 F55 1.310(8)
C57 F56 1.318(8)
C57 F54 1.320(8)

loop_
_geom_torsion_atom_site_label_1
_geom_torsion_atom_site_label_2
_geom_torsion_atom_site_label_3
_geom_torsion_atom_site_label_4
_geom_torsion
O35 Ni1 N1 C1 -22.8(18)
O21 Ni1 N1 C1 176.2(4)
O31 Ni1 N1 C1 -93.1(5)
O25 Ni1 N1 C1 86.2(5)
N3 Ni1 N1 C1 -1.1(4)
O35 Ni1 N1 Se1 150.4(13)
O21 Ni1 N1 Se1 -10.6(4)
O31 Ni1 N1 Se1 80.1(4)
O25 Ni1 N1 Se1 -100.6(4)
N3 Ni1 N1 Se1 172.1(4)
C1 N1 Se1 Se2 -6.4(4)
Ni1 N1 Se1 Se2 -179.6(3)
N1 Se1 Se2 N2 4.1(2)
Se1 Se2 N2 C1 -1.8(5)
Se1 Se2 N2 Ni2 163.6(3)
O51 Ni2 N2 C1 171.3(4)
O55 Ni2 N2 C1 -96.8(4)
O45 Ni2 N2 C1 26(2)
O41 Ni2 N2 C1 79.6(4)
N4 Ni2 N2 C1 -8.7(4)
O51 Ni2 N2 Se2 5.7(4)
O55 Ni2 N2 Se2 97.5(4)
O45 Ni2 N2 Se2 -139.2(18)
O41 Ni2 N2 Se2 -86.0(4)
N4 Ni2 N2 Se2 -174.4(4)
Se2 N2 C1 N1 -3.0(9)
Ni2 N2 C1 N1 -170.6(5)
Se2 N2 C1 C2 176.5(4)
Ni2 N2 C1 C2 8.9(7)
Se1 N1 C1 N2 7.5(9)
Ni1 N1 C1 N2 -178.2(5)
Se1 N1 C1 C2 -172.0(4)
Ni1 N1 C1 C2 2.2(7)
N2 C1 C2 N4 -2.9(8)
N1 C1 C2 N4 176.7(5)
N2 C1 C2 N3 177.8(5)
N1 C1 C2 N3 -2.6(8)
N3 C2 N4 C5 1.0(8)
C1 C2 N4 C5 -178.3(5)
N3 C2 N4 Ni2 174.6(5)
C1 C2 N4 Ni2 -4.6(7)
O51 Ni2 N4 C2 7.3(16)
O55 Ni2 N4 C2 98.9(4)
O45 Ni2 N4 C2 -169.7(4)
O41 Ni2 N4 C2 -78.9(4)
N2 Ni2 N4 C2 7.0(4)
O51 Ni2 N4 C5 179.3(12)
O55 Ni2 N4 C5 -89.1(5)
O45 Ni2 N4 C5 2.4(5)
O41 Ni2 N4 C5 93.2(5)
N2 Ni2 N4 C5 179.1(5)
C2 N4 C5 C4 -5.7(9)
Ni2 N4 C5 C4 -177.7(5)
N4 C5 C4 C3 10.1(10)
C5 C4 C3 N3 -9.0(9)
N4 C2 N3 C3 -0.8(9)
C1 C2 N3 C3 178.5(5)
N4 C2 N3 Ni1 -177.7(5)
C1 C2 N3 Ni1 1.6(7)
C4 C3 N3 C2 4.1(7)
C4 C3 N3 Ni1 -179.5(4)
O35 Ni1 N3 C2 177.1(4)
O21 Ni1 N3 C2 -18.9(15)
O31 Ni1 N3 C2 86.2(4)
O25 Ni1 N3 C2 -90.7(4)
N1 Ni1 N3 C2 -0.3(4)
O35 Ni1 N3 C3 0.4(5)
O21 Ni1 N3 C3 164.5(11)
O31 Ni1 N3 C3 -90.5(5)
O25 Ni1 N3 C3 92.6(5)
N1 Ni1 N3 C3 -177.0(5)
O35 Ni1 O21 C22 104.3(5)
O31 Ni1 O21 C22 -164.9(5)
O25 Ni1 O21 C22 11.8(5)
N3 Ni1 O21 C22 -59.8(14)
N1 Ni1 O21 C22 -78.0(5)
Ni1 O21 C22 C23 -4.4(10)
Ni1 O21 C22 C26 173.4(5)
O21 C22 C23 C24 -5.2(11)
C26 C22 C23 C24 177.0(7)
C22 C23 C24 O25 0.7(11)
C22 C23 C24 C27 -179.6(6)
C23 C24 O25 Ni1 12.2(9)
C27 C24 O25 Ni1 -167.5(4)
O35 Ni1 O25 C24 -109.1(4)
O21 Ni1 O25 C24 -15.5(4)
O31 Ni1 O25 C24 90(3)
N3 Ni1 O25 C24 156.4(5)
N1 Ni1 O25 C24 77.5(5)
O21 C22 C26 F22 -64.1(9)
C23 C22 C26 F22 114.0(8)
O21 C22 C26 F23 54.8(9)
C23 C22 C26 F23 -127.2(7)
O21 C22 C26 F21 174.5(7)
C23 C22 C26 F21 -7.5(11)
O25 C24 C27 F26 -45.9(9)
C23 C24 C27 F26 134.3(7)
O25 C24 C27 F25 -173.2(6)
C23 C24 C27 F25 7.0(10)
O25 C24 C27 F24 70.3(8)
C23 C24 C27 F24 -109.4(8)
O35 Ni1 O31 C32 13.9(5)
O21 Ni1 O31 C32 -79.8(5)
O25 Ni1 O31 C32 175(3)
N3 Ni1 O31 C32 108.5(5)
N1 Ni1 O31 C32 -172.8(5)
Ni1 O31 C32 C33 -6.3(10)
Ni1 O31 C32 C36 175.5(5)
O31 C32 C33 C34 -5.3(12)
C36 C32 C33 C34 172.9(7)
C32 C33 C34 O35 2.6(12)
C32 C33 C34 C37 -174.1(7)
C33 C34 O35 Ni1 11.0(10)
C37 C34 O35 Ni1 -172.1(4)
O21 Ni1 O35 C34 75.0(5)
O31 Ni1 O35 C34 -15.9(5)
O25 Ni1 O35 C34 165.2(5)
N3 Ni1 O35 C34 -107.3(5)
N1 Ni1 O35 C34 -86.0(16)
O31 C32 C36 F32 -35.3(10)
C33 C32 C36 F32 146.3(7)
O31 C32 C36 F33 -160.1(7)
C33 C32 C36 F33 21.5(10)
O31 C32 C36 F31 82.6(8)
C33 C32 C36 F31 -95.7(8)
O35 C34 C37 F36 69.6(8)
C33 C34 C37 F36 -113.1(7)
O35 C34 C37 F35 -49.3(8)
C33 C34 C37 F35 128.0(7)
O35 C34 C37 F34 -172.0(7)
C33 C34 C37 F34 5.3(10)
O51 Ni2 O41 C42 94.5(5)
O55 Ni2 O41 C42 -123(2)
O45 Ni2 O41 C42 2.9(5)
N2 Ni2 O41 C42 -172.6(5)
N4 Ni2 O41 C42 -93.4(5)
Ni2 O41 C42 C43 -6.5(11)
Ni2 O41 C42 C46 174.2(7)
O41 C42 C43 C44 3.3(13)
C46 C42 C43 C44 -177.4(9)
C42 C43 C44 O45 5.0(13)
C42 C43 C44 C47 -176.7(7)
C43 C44 O45 Ni2 -8.1(10)
C47 C44 O45 Ni2 173.5(5)
O51 Ni2 O45 C44 -88.0(5)
O55 Ni2 O45 C44 -179.8(5)
O41 Ni2 O45 C44 3.9(5)
N2 Ni2 O45 C44 57(2)
N4 Ni2 O45 C44 91.6(5)
O41 C42 C46 F41 -155.7(12)
C43 C42 C46 F41 24.9(17)
O41 C42 C46 F42 70.5(12)
C43 C42 C46 F42 -108.9(9)
O41 C42 C46 F43 -32.9(14)
C43 C42 C46 F43 147.7(10)
O45 C44 C47 F44 -54.2(9)
C43 C44 C47 F44 127.3(8)
O45 C44 C47 F45 66.0(8)
C43 C44 C47 F45 -112.5(8)
O45 C44 C47 F46 -174.3(6)
C43 C44 C47 F46 7.1(10)
O55 Ni2 O51 C52 9.6(6)
O45 Ni2 O51 C52 -82.1(6)
O41 Ni2 O51 C52 -173.2(6)
N2 Ni2 O51 C52 101.2(6)
N4 Ni2 O51 C52 100.9(14)
Ni2 O51 C52 C53 -9.3(11)
Ni2 O51 C52 C56 169.3(5)
O51 C52 C53 C54 0.5(12)
C56 C52 C53 C54 -178.0(7)
C52 C53 C54 O55 5.9(11)
C52 C53 C54 C57 -173.2(6)
C53 C54 O55 Ni2 -1.8(10)
C57 C54 O55 Ni2 177.3(4)
O51 Ni2 O55 C54 -4.6(5)
O45 Ni2 O55 C54 87.0(5)
O41 Ni2 O55 C54 -148(2)
N2 Ni2 O55 C54 -97.7(5)
N4 Ni2 O55 C54 -176.7(5)
O51 C52 C56 F52 -74.1(8)
C53 C52 C56 F52 104.6(8)
O51 C52 C56 F53 45.0(10)
C53 C52 C56 F53 -136.3(7)
O51 C52 C56 F51 167.3(7)
C53 C52 C56 F51 -14.0(11)
O55 C54 C57 F55 45.3(8)
C53 C54 C57 F55 -135.5(7)
O55 C54 C57 F56 168.6(6)
C53 C54 C57 F56 -12.2(9)
O55 C54 C57 F54 -72.6(8)
C53 C54 C57 F54 106.6(7)
